data_1548545
loop_
_publ_author_name
'Yu, Chao'
'Zhang, Pengfei'
'Gao, Fei'
'Zhang, Shaowen'
'Li, Xiaofang'

_publ_section_title
;
 A displacement-type fluorescent probe reveals active species in the
 coordinative polymerization of olefins
;
_journal_issue 5
_journal_name_full 'Polymer Chemistry'
_journal_page_first 603
_journal_paper_doi 10.1039/C7PY01915G
_journal_volume 9
_journal_year 2018
_chemical_formula_moiety 'C30 H43 Al N2'
_chemical_formula_sum 'C30 H43 Al N2'
_chemical_formula_weight 458.64
_space_group_crystal_system monoclinic
_space_group_IT_number 14
_space_group_name_Hall '-P 2yn'
_space_group_name_H-M_alt 'P 1 21/n 1'
_symmetry_space_group_name_Hall '-P 2yn'
_symmetry_space_group_name_H-M 'P 1 21/n 1'
_atom_sites_solution_hydrogens mixed
_atom_sites_solution_primary direct
_audit_creation_date 2017-05-23
_audit_creation_method
;
Olex2 1.2
(compiled 2017.03.02 svn.r3394 for OlexSys, GUI svn.r5324)
;
_audit_update_record
;
2017-05-26 deposited with the CCDC.
2017-12-26 downloaded from the CCDC.
;
_cell_angle_alpha 90
_cell_angle_beta 94.73(3)
_cell_angle_gamma 90
_cell_formula_units_Z 4
_cell_length_a 8.6985(17)
_cell_length_b 11.354(2)
_cell_length_c 28.622(6)
_cell_measurement_reflns_used 10241
_cell_measurement_temperature 153(2)
_cell_measurement_theta_max 31.5074
_cell_measurement_theta_min 1.9306
_cell_volume 2817.2(10)
_computing_molecular_graphics 'Olex2 (Dolomanov et al., 2009)'
_computing_publication_material 'Olex2 (Dolomanov et al., 2009)'
_computing_structure_refinement 'XL (Sheldrick, 2008)'
_computing_structure_solution 'ShelXS (Sheldrick, 2008)'
_diffrn_ambient_temperature 153.15
_diffrn_measured_fraction_theta_full 0.998
_diffrn_measured_fraction_theta_max 0.996
_diffrn_measurement_device_type 'multiwire proportional'
_diffrn_measurement_method 'phi and omega scans'
_diffrn_radiation_monochromator graphite
_diffrn_radiation_type MoK\a
_diffrn_radiation_wavelength 0.71073
_diffrn_reflns_av_R_equivalents 0.0254
_diffrn_reflns_av_unetI/netI 0.0224
_diffrn_reflns_Laue_measured_fraction_full 0.998
_diffrn_reflns_Laue_measured_fraction_max 0.996
_diffrn_reflns_limit_h_max 12
_diffrn_reflns_limit_h_min -12
_diffrn_reflns_limit_k_max 16
_diffrn_reflns_limit_k_min -16
_diffrn_reflns_limit_l_max 42
_diffrn_reflns_limit_l_min -42
_diffrn_reflns_number 41434
_diffrn_reflns_point_group_measured_fraction_full 0.998
_diffrn_reflns_point_group_measured_fraction_max 0.996
_diffrn_reflns_theta_full 25.242
_diffrn_reflns_theta_max 31.501
_diffrn_reflns_theta_min 2.293
_exptl_absorpt_coefficient_mu 0.091
_exptl_absorpt_correction_T_max 1.0000
_exptl_absorpt_correction_T_min 0.9445
_exptl_absorpt_correction_type multi-scan
_exptl_absorpt_process_details 'CrystalClear (Rigaku Inc., 2008)'
_exptl_crystal_colour orange
_exptl_crystal_density_diffrn 1.081
_exptl_crystal_description block
_exptl_crystal_F_000 1000
_exptl_crystal_size_max 0.46
_exptl_crystal_size_mid 0.34
_exptl_crystal_size_min 0.33
_refine_diff_density_max 0.382
_refine_diff_density_min -0.302
_refine_diff_density_rms 0.049
_refine_ls_extinction_method none
_refine_ls_goodness_of_fit_ref 1.078
_refine_ls_hydrogen_treatment constr
_refine_ls_matrix_type full
_refine_ls_number_parameters 308
_refine_ls_number_reflns 9322
_refine_ls_number_restraints 0
_refine_ls_restrained_S_all 1.078
_refine_ls_R_factor_all 0.0564
_refine_ls_R_factor_gt 0.0509
_refine_ls_shift/su_max 0.001
_refine_ls_shift/su_mean 0.000
_refine_ls_structure_factor_coef Fsqd
_refine_ls_weighting_details 'w=1/[\s^2^(Fo^2^)+(0.0722P)^2^+0.6883P] where P=(Fo^2^+2Fc^2^)/3'
_refine_ls_weighting_scheme calc
_refine_ls_wR_factor_gt 0.1359
_refine_ls_wR_factor_ref 0.1411
_reflns_Friedel_coverage 0.000
_reflns_number_gt 8493
_reflns_number_total 9322
_reflns_threshold_expression 'I > 2\s(I)'
_cod_data_source_file c7py01915g2.cif
_cod_data_source_block bo4475
_cod_depositor_comments 'Adding full bibliography for 1548544--1548547.cif.'
_cod_original_cell_volume 2817.1(10)
_cod_database_code 1548545
_shelx_shelxl_version_number 2014/7
_shelx_space_group_comment
;
The symmetry employed for this shelxl refinement is uniquely defined
by the following loop, which should always be used as a source of
symmetry information in preference to the above space-group names.
They are only intended as comments.
;
_shelx_estimated_absorpt_t_max 0.971
_shelx_estimated_absorpt_t_min 0.959
_olex2_refinement_description
;
1. Fixed Uiso
 At 1.2 times of:
  All C(H) groups, All C(H,H) groups
 At 1.5 times of:
  All C(H,H,H) groups
2.a Riding coordinates:
 C7(H7A,H7B,H7C)
2.b Ternary CH refined with riding coordinates:
 C25(H25), C29(H29)
2.c Secondary CH2 refined with riding coordinates:
 C23(H23A,H23B), C27(H27A,H27B)
2.d Aromatic/amide H refined with riding coordinates:
 C2(H2), C6(H6), C12(H12), C19(H19)
2.e Idealised Me refined as rotating group:
 C8(H8A,H8B,H8C), C9(H9A,H9B,H9C), C10(H10A,H10B,H10C), C14(H14A,H14B,H14C),
 C21(H21A,H21B,H21C), C22(H22A,H22B,H22C), C24(H24A,H24B,H24C), C26(H26A,H26B,
 H26C), C28(H28A,H28B,H28C), C30(H30A,H30B,H30C)
;
_olex2_submission_special_instructions 'No special instructions were received'

loop_
_space_group_symop_operation_xyz
'x, y, z'
'-x+1/2, y+1/2, -z+1/2'
'-x, -y, -z'
'x-1/2, -y-1/2, z-1/2'

loop_
_atom_site_label
_atom_site_type_symbol
_atom_site_fract_x
_atom_site_fract_y
_atom_site_fract_z
_atom_site_U_iso_or_equiv
_atom_site_adp_type
_atom_site_occupancy
_atom_site_site_symmetry_order
_atom_site_calc_flag
_atom_site_refinement_flags_posn
Al1 Al 0.42071(3) 0.56336(3) 0.18440(2) 0.02060(8) Uani 1 1 d .
N1 N 0.25623(10) 0.45174(7) 0.17711(3) 0.02054(16) Uani 1 1 d .
N2 N 0.52346(10) 0.50179(8) 0.13326(3) 0.02369(17) Uani 1 1 d .
C1 C 0.23721(14) 0.07397(10) 0.00492(4) 0.0301(2) Uani 1 1 d .
C2 C 0.16706(13) 0.18410(10) 0.00020(4) 0.0294(2) Uani 1 1 d .
H2 H 0.0979 0.1993 -0.0266 0.035 Uiso 1 1 calc R
C3 C 0.19527(12) 0.27249(9) 0.03351(3) 0.02409(19) Uani 1 1 d .
C4 C 0.29891(12) 0.25038(8) 0.07269(3) 0.02122(18) Uani 1 1 d .
C5 C 0.36969(12) 0.13969(9) 0.07849(4) 0.02436(19) Uani 1 1 d .
C6 C 0.33783(14) 0.05349(9) 0.04444(4) 0.0281(2) Uani 1 1 d .
H6 H 0.3861 -0.0213 0.0483 0.034 Uiso 1 1 calc R
C7 C 0.20317(18) -0.02049(13) -0.03151(5) 0.0445(3) Uani 1 1 d .
H7A H 0.0986 -0.0096 -0.0464 0.067 Uiso 1 1 d R
H7B H 0.2111 -0.0981 -0.0165 0.067 Uiso 1 1 d R
H7C H 0.2777 -0.0152 -0.0553 0.067 Uiso 1 1 d R
C8 C 0.11505(14) 0.38967(10) 0.02747(4) 0.0317(2) Uani 1 1 d .
H8A H 0.0497 0.3900 -0.0021 0.047 Uiso 1 1 calc GR
H8B H 0.1922 0.4525 0.0270 0.047 Uiso 1 1 calc GR
H8C H 0.0511 0.4028 0.0536 0.047 Uiso 1 1 calc GR
C9 C 0.47966(15) 0.11374(11) 0.12076(4) 0.0339(3) Uani 1 1 d .
H9A H 0.5721 0.1628 0.1198 0.051 Uiso 1 1 calc GR
H9B H 0.5090 0.0304 0.1206 0.051 Uiso 1 1 calc GR
H9C H 0.4293 0.1312 0.1494 0.051 Uiso 1 1 calc GR
C10 C 0.02540(15) 0.19211(11) 0.12759(5) 0.0347(3) Uani 1 1 d .
H10A H -0.0596 0.1636 0.1450 0.052 Uiso 1 1 calc GR
H10B H 0.1016 0.1292 0.1254 0.052 Uiso 1 1 calc GR
H10C H -0.0148 0.2157 0.0960 0.052 Uiso 1 1 calc GR
C11 C 0.10037(12) 0.29588(9) 0.15259(4) 0.02452(19) Uani 1 1 d .
C12 C 0.04368(13) 0.34814(10) 0.19120(4) 0.0273(2) Uani 1 1 d .
H12 H -0.0454 0.3241 0.2058 0.033 Uiso 1 1 calc R
C13 C 0.14037(12) 0.44306(9) 0.20523(4) 0.02367(19) Uani 1 1 d .
C14 C 0.12293(14) 0.52561(11) 0.24514(4) 0.0305(2) Uani 1 1 d .
H14A H 0.1512 0.4850 0.2748 0.046 Uiso 1 1 calc GR
H14B H 0.0156 0.5522 0.2444 0.046 Uiso 1 1 calc GR
H14C H 0.1907 0.5938 0.2423 0.046 Uiso 1 1 calc GR
C15 C 0.23647(11) 0.36162(8) 0.14338(3) 0.02039(17) Uani 1 1 d .
C16 C 0.33593(11) 0.34632(8) 0.10770(3) 0.02007(17) Uani 1 1 d .
C17 C 0.46919(12) 0.41342(9) 0.10162(3) 0.02195(18) Uani 1 1 d .
C18 C 0.57436(13) 0.40539(10) 0.06556(4) 0.0274(2) Uani 1 1 d .
C19 C 0.68949(14) 0.48671(12) 0.07718(4) 0.0336(2) Uani 1 1 d .
H19 H 0.7768 0.5012 0.0602 0.040 Uiso 1 1 calc R
C20 C 0.65522(13) 0.54412(11) 0.11834(4) 0.0302(2) Uani 1 1 d .
C21 C 0.56910(17) 0.33195(12) 0.02192(4) 0.0378(3) Uani 1 1 d .
H21A H 0.5668 0.2483 0.0304 0.057 Uiso 1 1 calc GR
H21B H 0.6608 0.3479 0.0052 0.057 Uiso 1 1 calc GR
H21C H 0.4762 0.3516 0.0017 0.057 Uiso 1 1 calc GR
C22 C 0.74701(16) 0.63987(14) 0.14335(5) 0.0446(3) Uani 1 1 d .
H22A H 0.7220 0.7155 0.1281 0.067 Uiso 1 1 calc GR
H22B H 0.8573 0.6236 0.1423 0.067 Uiso 1 1 calc GR
H22C H 0.7218 0.6433 0.1761 0.067 Uiso 1 1 calc GR
C23 C 0.34037(13) 0.72498(9) 0.17240(4) 0.0259(2) Uani 1 1 d .
H23A H 0.3187 0.7599 0.2029 0.031 Uiso 1 1 calc R
H23B H 0.4235 0.7724 0.1600 0.031 Uiso 1 1 calc R
C24 C 0.2262(3) 0.69693(16) 0.08994(6) 0.0724(7) Uani 1 1 d .
H24A H 0.3084 0.7448 0.0781 0.109 Uiso 1 1 calc GR
H24B H 0.1319 0.7051 0.0690 0.109 Uiso 1 1 calc GR
H24C H 0.2580 0.6141 0.0912 0.109 Uiso 1 1 calc GR
C25 C 0.19580(14) 0.73857(10) 0.13881(4) 0.0312(2) Uani 1 1 d .
H25 H 0.1133 0.6876 0.1504 0.037 Uiso 1 1 calc R
C26 C 0.13592(17) 0.86520(11) 0.13623(5) 0.0380(3) Uani 1 1 d .
H26A H 0.1152 0.8918 0.1677 0.057 Uiso 1 1 calc GR
H26B H 0.0405 0.8685 0.1155 0.057 Uiso 1 1 calc GR
H26C H 0.2136 0.9164 0.1238 0.057 Uiso 1 1 calc GR
C27 C 0.54807(12) 0.54332(9) 0.24437(4) 0.0253(2) Uani 1 1 d .
H27A H 0.6050 0.6177 0.2510 0.030 Uiso 1 1 calc R
H27B H 0.4773 0.5328 0.2694 0.030 Uiso 1 1 calc R
C28 C 0.58785(17) 0.32272(11) 0.23951(5) 0.0404(3) Uani 1 1 d .
H28A H 0.5099 0.3109 0.2619 0.061 Uiso 1 1 calc GR
H28B H 0.6655 0.2602 0.2434 0.061 Uiso 1 1 calc GR
H28C H 0.5383 0.3204 0.2075 0.061 Uiso 1 1 calc GR
C29 C 0.66545(13) 0.44209(10) 0.24836(4) 0.0278(2) Uani 1 1 d .
H29 H 0.7391 0.4542 0.2238 0.033 Uiso 1 1 calc R
C30 C 0.75863(15) 0.44221(13) 0.29606(5) 0.0380(3) Uani 1 1 d .
H30A H 0.8073 0.5194 0.3015 0.057 Uiso 1 1 calc GR
H30B H 0.8384 0.3812 0.2965 0.057 Uiso 1 1 calc GR
H30C H 0.6898 0.4261 0.3207 0.057 Uiso 1 1 calc GR

loop_
_atom_site_aniso_label
_atom_site_aniso_U_11
_atom_site_aniso_U_22
_atom_site_aniso_U_33
_atom_site_aniso_U_23
_atom_site_aniso_U_13
_atom_site_aniso_U_12
Al1 0.02049(15) 0.02009(14) 0.02076(14) -0.00217(10) -0.00106(11) 0.00015(10)
N1 0.0206(4) 0.0207(4) 0.0204(3) -0.0022(3) 0.0019(3) 0.0003(3)
N2 0.0216(4) 0.0249(4) 0.0247(4) -0.0029(3) 0.0023(3) -0.0024(3)
C1 0.0326(5) 0.0270(5) 0.0299(5) -0.0089(4) -0.0017(4) 0.0025(4)
C2 0.0311(5) 0.0304(5) 0.0254(5) -0.0053(4) -0.0054(4) 0.0045(4)
C3 0.0263(5) 0.0229(4) 0.0224(4) -0.0011(3) -0.0017(3) 0.0040(4)
C4 0.0244(4) 0.0191(4) 0.0199(4) -0.0019(3) -0.0001(3) 0.0022(3)
C5 0.0272(5) 0.0216(4) 0.0238(4) -0.0010(3) -0.0006(4) 0.0038(4)
C6 0.0322(5) 0.0214(4) 0.0301(5) -0.0043(4) -0.0002(4) 0.0051(4)
C7 0.0491(8) 0.0379(7) 0.0445(7) -0.0204(6) -0.0074(6) 0.0055(6)
C8 0.0372(6) 0.0268(5) 0.0295(5) -0.0006(4) -0.0063(4) 0.0100(4)
C9 0.0415(6) 0.0285(5) 0.0297(5) -0.0008(4) -0.0088(5) 0.0102(5)
C10 0.0367(6) 0.0287(5) 0.0397(6) -0.0080(4) 0.0086(5) -0.0126(5)
C11 0.0250(5) 0.0212(4) 0.0274(5) -0.0005(3) 0.0028(4) -0.0022(3)
C12 0.0260(5) 0.0254(5) 0.0316(5) -0.0017(4) 0.0083(4) -0.0038(4)
C13 0.0242(5) 0.0231(4) 0.0240(4) -0.0013(3) 0.0040(3) 0.0012(3)
C14 0.0322(5) 0.0313(5) 0.0291(5) -0.0066(4) 0.0088(4) 0.0006(4)
C15 0.0217(4) 0.0185(4) 0.0208(4) -0.0014(3) 0.0005(3) 0.0003(3)
C16 0.0220(4) 0.0184(4) 0.0194(4) -0.0004(3) -0.0005(3) 0.0026(3)
C17 0.0229(4) 0.0216(4) 0.0214(4) -0.0009(3) 0.0022(3) 0.0020(3)
C18 0.0277(5) 0.0292(5) 0.0262(5) -0.0005(4) 0.0076(4) 0.0025(4)
C19 0.0278(5) 0.0394(6) 0.0350(6) -0.0024(5) 0.0115(4) -0.0038(5)
C20 0.0245(5) 0.0336(5) 0.0329(5) -0.0020(4) 0.0047(4) -0.0048(4)
C21 0.0443(7) 0.0396(6) 0.0318(6) -0.0074(5) 0.0169(5) -0.0015(5)
C22 0.0355(7) 0.0503(8) 0.0488(8) -0.0117(6) 0.0090(6) -0.0199(6)
C23 0.0279(5) 0.0203(4) 0.0287(5) -0.0019(3) -0.0032(4) -0.0002(4)
C24 0.1170(17) 0.0553(10) 0.0381(7) -0.0186(7) -0.0341(9) 0.0489(11)
C25 0.0319(5) 0.0247(5) 0.0353(5) 0.0010(4) -0.0069(4) 0.0022(4)
C26 0.0432(7) 0.0323(6) 0.0382(6) 0.0032(5) 0.0011(5) 0.0130(5)
C27 0.0254(5) 0.0258(4) 0.0240(4) -0.0037(3) -0.0028(4) 0.0020(4)
C28 0.0435(7) 0.0280(5) 0.0476(7) -0.0026(5) -0.0088(6) 0.0066(5)
C29 0.0239(5) 0.0312(5) 0.0278(5) 0.0015(4) -0.0016(4) 0.0032(4)
C30 0.0283(6) 0.0491(7) 0.0350(6) 0.0089(5) -0.0074(5) 0.0005(5)

loop_
_atom_type_symbol
_atom_type_description
_atom_type_scat_dispersion_real
_atom_type_scat_dispersion_imag
_atom_type_scat_source
C C 0.0033 0.0016 'International Tables Vol C Tables 4.2.6.8 and 6.1.1.4'
H H 0.0000 0.0000 'International Tables Vol C Tables 4.2.6.8 and 6.1.1.4'
N N 0.0061 0.0033 'International Tables Vol C Tables 4.2.6.8 and 6.1.1.4'
Al Al 0.0645 0.0514 'International Tables Vol C Tables 4.2.6.8 and 6.1.1.4'

loop_
_geom_angle_atom_site_label_1
_geom_angle_atom_site_label_2
_geom_angle_atom_site_label_3
_geom_angle
N1 Al1 C23 110.18(4)
N1 Al1 C27 112.30(5)
N2 Al1 N1 93.85(4)
N2 Al1 C23 112.74(5)
N2 Al1 C27 111.04(5)
C27 Al1 C23 114.89(5)
C13 N1 Al1 125.11(7)
C13 N1 C15 107.59(8)
C15 N1 Al1 127.25(7)
C17 N2 Al1 126.95(7)
C20 N2 Al1 125.30(8)
C20 N2 C17 107.46(9)
C2 C1 C7 120.78(11)
C6 C1 C2 118.03(10)
C6 C1 C7 121.18(11)
C1 C2 H2 119.0
C3 C2 C1 121.98(10)
C3 C2 H2 119.0
C2 C3 C4 118.95(9)
C2 C3 C8 120.29(9)
C4 C3 C8 120.75(9)
C3 C4 C5 120.12(9)
C3 C4 C16 119.59(9)
C5 C4 C16 120.28(8)
C4 C5 C9 120.86(9)
C6 C5 C4 119.10(9)
C6 C5 C9 120.04(9)
C1 C6 C5 121.80(10)
C1 C6 H6 119.1
C5 C6 H6 119.1
C1 C7 H7A 109.5
C1 C7 H7B 109.5
C1 C7 H7C 109.5
H7A C7 H7B 109.5
H7A C7 H7C 109.5
H7B C7 H7C 109.5
C3 C8 H8A 109.5
C3 C8 H8B 109.5
C3 C8 H8C 109.5
H8A C8 H8B 109.5
H8A C8 H8C 109.5
H8B C8 H8C 109.5
C5 C9 H9A 109.5
C5 C9 H9B 109.5
C5 C9 H9C 109.5
H9A C9 H9B 109.5
H9A C9 H9C 109.5
H9B C9 H9C 109.5
H10A C10 H10B 109.5
H10A C10 H10C 109.5
H10B C10 H10C 109.5
C11 C10 H10A 109.5
C11 C10 H10B 109.5
C11 C10 H10C 109.5
C12 C11 C10 123.34(10)
C12 C11 C15 106.06(9)
C15 C11 C10 130.60(10)
C11 C12 H12 125.9
C11 C12 C13 108.27(10)
C13 C12 H12 125.9
N1 C13 C12 110.22(9)
N1 C13 C14 122.67(10)
C12 C13 C14 127.11(10)
C13 C14 H14A 109.5
C13 C14 H14B 109.5
C13 C14 H14C 109.5
H14A C14 H14B 109.5
H14A C14 H14C 109.5
H14B C14 H14C 109.5
N1 C15 C11 107.85(9)
C16 C15 N1 122.80(9)
C16 C15 C11 129.34(9)
C15 C16 C4 117.78(9)
C15 C16 C17 125.86(9)
C17 C16 C4 116.37(9)
N2 C17 C16 122.79(9)
N2 C17 C18 107.93(9)
C16 C17 C18 129.25(10)
C17 C18 C21 130.99(11)
C19 C18 C17 106.03(10)
C19 C18 C21 122.93(10)
C18 C19 H19 125.9
C18 C19 C20 108.25(10)
C20 C19 H19 125.9
N2 C20 C19 110.31(10)
N2 C20 C22 122.90(11)
C19 C20 C22 126.79(11)
C18 C21 H21A 109.5
C18 C21 H21B 109.5
C18 C21 H21C 109.5
H21A C21 H21B 109.5
H21A C21 H21C 109.5
H21B C21 H21C 109.5
C20 C22 H22A 109.5
C20 C22 H22B 109.5
C20 C22 H22C 109.5
H22A C22 H22B 109.5
H22A C22 H22C 109.5
H22B C22 H22C 109.5
Al1 C23 H23A 107.9
Al1 C23 H23B 107.9
H23A C23 H23B 107.2
C25 C23 Al1 117.57(7)
C25 C23 H23A 107.9
C25 C23 H23B 107.9
H24A C24 H24B 109.5
H24A C24 H24C 109.5
H24B C24 H24C 109.5
C25 C24 H24A 109.5
C25 C24 H24B 109.5
C25 C24 H24C 109.5
C23 C25 H25 108.0
C23 C25 C26 112.66(10)
C24 C25 C23 110.56(12)
C24 C25 H25 108.0
C24 C25 C26 109.41(11)
C26 C25 H25 108.0
C25 C26 H26A 109.5
C25 C26 H26B 109.5
C25 C26 H26C 109.5
H26A C26 H26B 109.5
H26A C26 H26C 109.5
H26B C26 H26C 109.5
Al1 C27 H27A 107.8
Al1 C27 H27B 107.8
H27A C27 H27B 107.1
C29 C27 Al1 118.18(7)
C29 C27 H27A 107.8
C29 C27 H27B 107.8
H28A C28 H28B 109.5
H28A C28 H28C 109.5
H28B C28 H28C 109.5
C29 C28 H28A 109.5
C29 C28 H28B 109.5
C29 C28 H28C 109.5
C27 C29 H29 107.8
C28 C29 C27 111.72(9)
C28 C29 H29 107.8
C28 C29 C30 110.11(10)
C30 C29 C27 111.48(10)
C30 C29 H29 107.8
C29 C30 H30A 109.5
C29 C30 H30B 109.5
C29 C30 H30C 109.5
H30A C30 H30B 109.5
H30A C30 H30C 109.5
H30B C30 H30C 109.5

loop_
_geom_bond_atom_site_label_1
_geom_bond_atom_site_label_2
_geom_bond_distance
Al1 N1 1.9098(9)
Al1 N2 1.9091(10)
Al1 C23 1.9835(11)
Al1 C27 1.9779(12)
N1 C13 1.3443(14)
N1 C15 1.4076(12)
N2 C17 1.4068(13)
N2 C20 1.3445(14)
C1 C2 1.3931(16)
C1 C6 1.3915(16)
C1 C7 1.5081(16)
C2 H2 0.9500
C2 C3 1.3920(14)
C3 C4 1.4023(14)
C3 C8 1.5057(15)
C4 C5 1.4034(14)
C4 C16 1.4971(13)
C5 C6 1.3928(14)
C5 C9 1.5082(15)
C6 H6 0.9500
C7 H7A 0.9800
C7 H7B 0.9800
C7 H7C 0.9801
C8 H8A 0.9800
C8 H8B 0.9800
C8 H8C 0.9800
C9 H9A 0.9800
C9 H9B 0.9800
C9 H9C 0.9800
C10 H10A 0.9800
C10 H10B 0.9800
C10 H10C 0.9800
C10 C11 1.4995(15)
C11 C12 1.3807(15)
C11 C15 1.4420(14)
C12 H12 0.9500
C12 C13 1.4051(15)
C13 C14 1.4948(15)
C14 H14A 0.9800
C14 H14B 0.9800
C14 H14C 0.9800
C15 C16 1.4023(14)
C16 C17 1.4099(14)
C17 C18 1.4375(15)
C18 C19 1.3824(17)
C18 C21 1.4992(16)
C19 H19 0.9500
C19 C20 1.4000(17)
C20 C22 1.4958(17)
C21 H21A 0.9800
C21 H21B 0.9800
C21 H21C 0.9800
C22 H22A 0.9800
C22 H22B 0.9800
C22 H22C 0.9800
C23 H23A 0.9900
C23 H23B 0.9900
C23 C25 1.5265(16)
C24 H24A 0.9800
C24 H24B 0.9800
C24 H24C 0.9800
C24 C25 1.520(2)
C25 H25 1.0000
C25 C26 1.5289(17)
C26 H26A 0.9800
C26 H26B 0.9800
C26 H26C 0.9800
C27 H27A 0.9900
C27 H27B 0.9900
C27 C29 1.5354(15)
C28 H28A 0.9800
C28 H28B 0.9800
C28 H28C 0.9800
C28 C29 1.5259(18)
C29 H29 1.0000
C29 C30 1.5291(16)
C30 H30A 0.9800
C30 H30B 0.9800
C30 H30C 0.9800

loop_
_geom_torsion_atom_site_label_1
_geom_torsion_atom_site_label_2
_geom_torsion_atom_site_label_3
_geom_torsion_atom_site_label_4
_geom_torsion
Al1 N1 C13 C12 -177.19(7)
Al1 N1 C13 C14 2.96(14)
Al1 N1 C15 C11 177.34(7)
Al1 N1 C15 C16 -3.74(13)
Al1 N2 C17 C16 -8.75(14)
Al1 N2 C17 C18 172.88(7)
Al1 N2 C20 C19 -173.61(8)
Al1 N2 C20 C22 5.92(17)
Al1 C23 C25 C24 -63.03(14)
Al1 C23 C25 C26 174.20(9)
Al1 C27 C29 C28 -58.71(13)
Al1 C27 C29 C30 177.62(8)
N1 C15 C16 C4 -177.43(8)
N1 C15 C16 C17 2.63(15)
N2 C17 C18 C19 1.31(12)
N2 C17 C18 C21 -176.15(12)
C1 C2 C3 C4 0.81(18)
C1 C2 C3 C8 -179.00(11)
C2 C1 C6 C5 -0.42(19)
C2 C3 C4 C5 -1.51(16)
C2 C3 C4 C16 177.24(10)
C3 C4 C5 C6 1.26(16)
C3 C4 C5 C9 -179.10(11)
C3 C4 C16 C15 85.18(12)
C3 C4 C16 C17 -94.88(12)
C4 C5 C6 C1 -0.28(18)
C4 C16 C17 N2 -176.18(9)
C4 C16 C17 C18 1.81(15)
C5 C4 C16 C15 -96.06(12)
C5 C4 C16 C17 83.88(12)
C6 C1 C2 C3 0.15(19)
C7 C1 C2 C3 179.38(13)
C7 C1 C6 C5 -179.65(13)
C8 C3 C4 C5 178.29(10)
C8 C3 C4 C16 -2.95(16)
C9 C5 C6 C1 -179.93(12)
C10 C11 C12 C13 -179.26(10)
C10 C11 C15 N1 179.46(11)
C10 C11 C15 C16 0.63(19)
C11 C12 C13 N1 -0.48(13)
C11 C12 C13 C14 179.37(11)
C11 C15 C16 C4 1.25(15)
C11 C15 C16 C17 -178.69(10)
C12 C11 C15 N1 -0.08(11)
C12 C11 C15 C16 -178.92(10)
C13 N1 C15 C11 -0.21(11)
C13 N1 C15 C16 178.72(9)
C15 N1 C13 C12 0.42(12)
C15 N1 C13 C14 -179.43(10)
C15 C11 C12 C13 0.33(12)
C15 C16 C17 N2 3.75(15)
C15 C16 C17 C18 -178.25(10)
C16 C4 C5 C6 -177.49(10)
C16 C4 C5 C9 2.16(16)
C16 C17 C18 C19 -176.92(11)
C16 C17 C18 C21 5.6(2)
C17 N2 C20 C19 0.53(13)
C17 N2 C20 C22 -179.93(12)
C17 C18 C19 C20 -0.99(14)
C18 C19 C20 N2 0.31(15)
C18 C19 C20 C22 -179.21(13)
C20 N2 C17 C16 177.23(10)
C20 N2 C17 C18 -1.14(12)
C21 C18 C19 C20 176.73(12)
